data_1560566
loop_
_publ_author_name
'Ye\,silel, Okan Zafer'
'Karamahmut, Bing\"ul'
'Semerci, Fatih'
'Darcan, Cihan'
'Y\?ilmaz, Filiz'

_publ_section_title
;
 A series of silver(I) coordination polymers with saccarinate and flexible
 aliphatic diamines
;
_journal_name_full 'Journal of Solid State Chemistry'
_journal_page_first 174
_journal_page_last 188
_journal_paper_doi 10.1016/j.jssc.2017.01.022
_journal_volume 249
_journal_year 2017
_chemical_formula_moiety 'C30 H48 Ag2 N6 O6 S2'
_chemical_formula_sum 'C30 H48 Ag2 N6 O6 S2'
_chemical_formula_weight 868.60
_space_group_IT_number 2
_space_group_name_Hall '-P 1'
_space_group_name_H-M_alt 'P -1'
_symmetry_cell_setting triclinic
_symmetry_space_group_name_H-M 'P -1'
_atom_sites_solution_hydrogens geom
_atom_sites_solution_primary direct
_atom_sites_solution_secondary difmap
_cell_angle_alpha 108.547(5)
_cell_angle_beta 98.038(5)
_cell_angle_gamma 110.916(5)
_cell_formula_units_Z 2
_cell_length_a 11.0720(11)
_cell_length_b 12.6510(13)
_cell_length_c 14.5820(13)
_cell_measurement_reflns_used 9347
_cell_measurement_temperature 105(2)
_cell_measurement_theta_max 28.66
_cell_measurement_theta_min 2.51
_cell_volume 1733.2(3)
_computing_cell_refinement 'Bruker SAINT'
_computing_data_collection 'Bruker APEX2'
_computing_data_reduction 'Bruker SAINT'
_computing_molecular_graphics 'Bruker SHELXTL'
_computing_publication_material 'Bruker SHELXTL'
_computing_structure_refinement 'SHELXL-97 (Sheldrick, 2008)'
_computing_structure_solution 'SHELXS-97 (Sheldrick, 2008)'
_diffrn_ambient_temperature 105(2)
_diffrn_measured_fraction_theta_full 0.964
_diffrn_measured_fraction_theta_max 0.887
_diffrn_measurement_device_type 'Bruker APEX-II CCD'
_diffrn_measurement_method '\f and \w scans'
_diffrn_radiation_monochromator graphite
_diffrn_radiation_source 'fine-focus sealed tube'
_diffrn_radiation_type MoK\a
_diffrn_radiation_wavelength 0.71073
_diffrn_reflns_av_R_equivalents 0.0471
_diffrn_reflns_av_sigmaI/netI 0.0523
_diffrn_reflns_limit_h_max 14
_diffrn_reflns_limit_h_min -14
_diffrn_reflns_limit_k_max 16
_diffrn_reflns_limit_k_min -16
_diffrn_reflns_limit_l_max 19
_diffrn_reflns_limit_l_min -19
_diffrn_reflns_number 28626
_diffrn_reflns_theta_full 25.00
_diffrn_reflns_theta_max 29.45
_diffrn_reflns_theta_min 1.54
_exptl_absorpt_coefficient_mu 1.301
_exptl_absorpt_correction_T_max 0.8919
_exptl_absorpt_correction_T_min 0.5984
_exptl_absorpt_correction_type integration
_exptl_absorpt_process_details '(North et al., 1968)'
_exptl_crystal_colour colourless
_exptl_crystal_density_diffrn 1.664
_exptl_crystal_density_method 'not measured'
_exptl_crystal_description block
_exptl_crystal_F_000 888
_exptl_crystal_size_max 0.44
_exptl_crystal_size_mid 0.31
_exptl_crystal_size_min 0.09
_refine_diff_density_max 4.70
_refine_diff_density_min -1.314
_refine_diff_density_rms 0.387
_refine_ls_extinction_method none
_refine_ls_goodness_of_fit_ref 1.114
_refine_ls_hydrogen_treatment mixed
_refine_ls_matrix_type full
_refine_ls_number_parameters 415
_refine_ls_number_reflns 8521
_refine_ls_number_restraints 0
_refine_ls_restrained_S_all 1.114
_refine_ls_R_factor_all 0.1042
_refine_ls_R_factor_gt 0.0786
_refine_ls_shift/su_max 0.000
_refine_ls_shift/su_mean 0.000
_refine_ls_structure_factor_coef Fsqd
_refine_ls_weighting_details 'calc w=1/[\s^2^(Fo^2^)+(0.1474P)^2^+33.1986P] where P=(Fo^2^+2Fc^2^)/3'
_refine_ls_weighting_scheme calc
_refine_ls_wR_factor_gt 0.2763
_refine_ls_wR_factor_ref 0.2940
_reflns_number_gt 6577
_reflns_number_total 8521
_reflns_threshold_expression >2\s(I)
_cod_data_source_file JSSC-2017-249-174.cif
_cod_data_source_block 5b
_cod_depositor_comments
;
The following automatic conversions were performed:

data item '_symmetry_cell_setting' value 'Triclinic' was changed to
'triclinic' in accordance with the built-in table derived from the
CIF Core dictionary named 'cif_core.dic' version 2.4.5 last updated
on 2014-11-21.

Automatic conversion script
Id: cif_fix_values 8369 2020-08-20 11:38:08Z andrius 
;
_cod_original_sg_symbol_H-M 'P-1   '
_cod_database_code 1560566

loop_
_symmetry_equiv_pos_as_xyz
'x, y, z'
'-x, -y, -z'

loop_
_atom_site_label
_atom_site_type_symbol
_atom_site_fract_x
_atom_site_fract_y
_atom_site_fract_z
_atom_site_U_iso_or_equiv
_atom_site_adp_type
_atom_site_occupancy
_atom_site_symmetry_multiplicity
_atom_site_calc_flag
_atom_site_refinement_flags
_atom_site_disorder_assembly
_atom_site_disorder_group
Ag2 Ag 0.46313(6) 0.34638(6) 0.32747(5) 0.0177(2) Uani 1 1 d . . .
Ag1 Ag -0.47519(6) 0.15658(6) 0.15652(5) 0.0192(2) Uani 1 1 d . . .
S1 S -0.7853(2) 0.09916(18) 0.01825(14) 0.0136(4) Uani 1 1 d . . .
S2 S 0.7686(2) 0.40028(18) 0.47430(14) 0.0140(4) Uani 1 1 d . . .
O6 O 0.8292(6) 0.3979(6) 0.3924(4) 0.0186(13) Uani 1 1 d . . .
O1 O -0.4746(6) 0.3628(6) 0.0548(5) 0.0184(12) Uani 1 1 d . . .
O4 O 0.4593(6) 0.1361(6) 0.4389(5) 0.0173(12) Uani 1 1 d . . .
O5 O 0.7973(7) 0.5227(6) 0.5432(5) 0.0228(14) Uani 1 1 d . . .
O2 O -0.8170(7) -0.0209(6) -0.0558(5) 0.0209(13) Uani 1 1 d . . .
N2 N 0.6086(7) 0.3120(7) 0.4322(5) 0.0189(15) Uani 1 1 d . . .
N3 N 0.6249(7) 0.4813(7) 0.2873(6) 0.0191(15) Uani 1 1 d . . .
H3A H 0.7025 0.4745 0.3038 0.023 Uiso 1 1 calc R . .
H3B H 0.6003 0.4584 0.2200 0.023 Uiso 1 1 calc R . .
C14 C 0.5740(8) 0.2172(8) 0.4631(6) 0.0136(15) Uani 1 1 d . . .
N5 N -0.6286(7) 0.0243(7) 0.2075(5) 0.0171(14) Uani 1 1 d . . .
H5A H -0.6008 0.0518 0.2752 0.021 Uiso 1 1 calc R . .
H5B H -0.7088 0.0265 0.1908 0.021 Uiso 1 1 calc R . .
C1 C -0.8299(8) 0.1901(7) -0.0368(6) 0.0137(15) Uani 1 1 d . . .
N6 N 0.2457(7) 0.2731(7) 0.3139(5) 0.0174(14) Uani 1 1 d . . .
H6A H 0.2293 0.3372 0.3476 0.021 Uiso 1 1 calc R . .
H6B H 0.2019 0.2457 0.2483 0.021 Uiso 1 1 calc R . .
C8 C 0.8116(8) 0.3161(7) 0.5378(6) 0.0134(15) Uani 1 1 d . . .
C15 C 0.6516(9) 0.6123(8) 0.3363(7) 0.0225(18) Uani 1 1 d . . .
H15A H 0.7111 0.6598 0.3068 0.027 Uiso 1 1 calc R . .
H15B H 0.6972 0.6433 0.4076 0.027 Uiso 1 1 calc R . .
C23 C -0.6478(9) -0.1054(8) 0.1630(7) 0.0220(18) Uani 1 1 d . . .
H23A H -0.7076 -0.1452 0.0948 0.026 Uiso 1 1 calc R . .
H23B H -0.6903 -0.1489 0.2022 0.026 Uiso 1 1 calc R . .
C2 C -0.7113(8) 0.2883(7) -0.0241(6) 0.0146(15) Uani 1 1 d . . .
N1 N -0.6253(7) 0.1849(7) 0.0575(6) 0.0181(15) Uani 1 1 d . . .
C24 C -0.5156(9) -0.1139(8) 0.1607(6) 0.0180(16) Uani 1 1 d . . .
H24A H -0.4742 -0.0714 0.1207 0.022 Uiso 1 1 calc R . .
H24B H -0.5333 -0.1999 0.1280 0.022 Uiso 1 1 calc R . .
C9 C 0.6939(8) 0.2201(7) 0.5280(6) 0.0137(15) Uani 1 1 d . . .
C7 C -0.5899(8) 0.2841(8) 0.0325(6) 0.0147(15) Uani 1 1 d . . .
N4 N -0.2564(8) 0.2164(7) 0.1821(6) 0.0183(15) Uani 1 1 d . . .
H4A H -0.2202 0.2383 0.2482 0.022 Uiso 1 1 calc R . .
H4B H -0.2440 0.1497 0.1484 0.022 Uiso 1 1 calc R . .
C30 C 0.1813(8) 0.1737(8) 0.3482(7) 0.0181(16) Uani 1 1 d . . .
H30A H 0.2259 0.2011 0.4191 0.022 Uiso 1 1 calc R . .
H30B H 0.1943 0.1019 0.3110 0.022 Uiso 1 1 calc R . .
C22 C -0.1753(9) 0.3171(8) 0.1553(7) 0.0190(17) Uani 1 1 d . . .
H22A H -0.1882 0.3901 0.1891 0.023 Uiso 1 1 calc R . .
H22B H -0.2066 0.2932 0.0831 0.023 Uiso 1 1 calc R . .
C16 C 0.5238(9) 0.6296(8) 0.3245(7) 0.0203(17) Uani 1 1 d . . .
H16A H 0.5441 0.7142 0.3662 0.024 Uiso 1 1 calc R . .
H16B H 0.4612 0.5762 0.3484 0.024 Uiso 1 1 calc R . .
C10 C 0.6965(8) 0.1365(8) 0.5697(6) 0.0159(16) Uani 1 1 d . . .
H10 H 0.6173 0.0721 0.5640 0.019 Uiso 1 1 calc R . .
C11 C 0.8216(9) 0.1522(8) 0.6205(7) 0.0192(17) Uani 1 1 d . . .
H11 H 0.8262 0.0975 0.6494 0.023 Uiso 1 1 calc R . .
C6 C -0.9551(9) 0.1768(8) -0.0820(7) 0.0197(17) Uani 1 1 d . . .
H6 H -1.0337 0.1105 -0.0898 0.024 Uiso 1 1 calc R . .
C3 C -0.7148(9) 0.3784(8) -0.0578(6) 0.0194(17) Uani 1 1 d . . .
H3 H -0.6357 0.4442 -0.0502 0.023 Uiso 1 1 calc R . .
C13 C 0.9383(8) 0.3337(8) 0.5879(6) 0.0176(17) Uani 1 1 d . . .
H13 H 1.0169 0.3987 0.5937 0.021 Uiso 1 1 calc R . .
C12 C 0.9406(9) 0.2485(9) 0.6291(7) 0.0201(18) Uani 1 1 d . . .
H12 H 1.0229 0.2561 0.6628 0.024 Uiso 1 1 calc R . .
C28 C -0.0331(9) 0.0308(9) 0.3666(7) 0.0211(18) Uani 1 1 d . . .
H28A H -0.0313 -0.0432 0.3209 0.025 Uiso 1 1 calc R . .
H28B H 0.0201 0.0511 0.4336 0.025 Uiso 1 1 calc R . .
C20 C 0.0647(9) 0.4569(9) 0.1670(7) 0.0232(18) Uani 1 1 d . . .
H20A H 0.0531 0.5297 0.2038 0.028 Uiso 1 1 calc R . .
H20B H 0.0402 0.4404 0.0957 0.028 Uiso 1 1 calc R . .
C17 C 0.4558(9) 0.6007(9) 0.2137(7) 0.0216(18) Uani 1 1 d . . .
H17A H 0.5117 0.6641 0.1946 0.026 Uiso 1 1 calc R . .
H17B H 0.4527 0.5228 0.1707 0.026 Uiso 1 1 calc R . .
C21 C -0.0263(9) 0.3475(9) 0.1850(7) 0.0224(18) Uani 1 1 d . . .
H21A H -0.0139 0.2756 0.1473 0.027 Uiso 1 1 calc R . .
H21B H 0.0021 0.3641 0.2560 0.027 Uiso 1 1 calc R . .
C4 C -0.8395(10) 0.3672(8) -0.1030(7) 0.0236(19) Uani 1 1 d . . .
H4 H -0.8442 0.4271 -0.1254 0.028 Uiso 1 1 calc R . .
C29 C 0.0320(9) 0.1365(9) 0.3341(7) 0.0194(17) Uani 1 1 d . . .
H29A H -0.0126 0.1115 0.2636 0.023 Uiso 1 1 calc R . .
H29B H 0.0188 0.2073 0.3732 0.023 Uiso 1 1 calc R . .
C5 C -0.9584(10) 0.2683(9) -0.1157(7) 0.025(2) Uani 1 1 d . . .
H5 H -1.0409 0.2628 -0.1470 0.030 Uiso 1 1 calc R . .
C25 C -0.4171(9) -0.0586(8) 0.2655(7) 0.0196(17) Uani 1 1 d . . .
H25A H -0.4544 -0.1068 0.3033 0.024 Uiso 1 1 calc R . .
H25B H -0.4067 0.0247 0.3010 0.024 Uiso 1 1 calc R . .
C18 C 0.3126(10) 0.5927(9) 0.1932(8) 0.0245(19) Uani 1 1 d . . .
H18A H 0.3127 0.6665 0.2408 0.029 Uiso 1 1 calc R . .
H18B H 0.2844 0.5890 0.1258 0.029 Uiso 1 1 calc R . .
C19 C 0.2126(10) 0.4803(9) 0.2024(7) 0.0233(18) Uani 1 1 d . . .
H19A H 0.2337 0.4905 0.2723 0.028 Uiso 1 1 calc R . .
H19B H 0.2236 0.4082 0.1629 0.028 Uiso 1 1 calc R . .
C26 C -0.2789(9) -0.0555(8) 0.2620(6) 0.0182(16) Uani 1 1 d . . .
H26A H -0.2429 -0.0096 0.2223 0.022 Uiso 1 1 calc R . .
H26B H -0.2889 -0.1390 0.2285 0.022 Uiso 1 1 calc R . .
C27 C -0.1782(9) 0.0042(9) 0.3677(7) 0.0215(18) Uani 1 1 d . . .
H27A H -0.1817 0.0809 0.4056 0.026 Uiso 1 1 calc R . .
H27B H -0.2060 -0.0501 0.4026 0.026 Uiso 1 1 calc R . .
O3 O -0.8409(6) 0.0971(5) 0.1020(4) 0.0154(12) Uani 1 1 d . . .

loop_
_atom_site_aniso_label
_atom_site_aniso_U_11
_atom_site_aniso_U_22
_atom_site_aniso_U_33
_atom_site_aniso_U_23
_atom_site_aniso_U_13
_atom_site_aniso_U_12
Ag2 0.0149(3) 0.0168(3) 0.0241(3) 0.0104(3) 0.0078(2) 0.0067(2)
Ag1 0.0147(3) 0.0165(3) 0.0285(4) 0.0104(3) 0.0083(2) 0.0069(3)
S1 0.0151(9) 0.0115(9) 0.0152(8) 0.0076(7) 0.0057(7) 0.0043(7)
S2 0.0157(9) 0.0115(9) 0.0153(9) 0.0072(7) 0.0050(7) 0.0046(7)
O6 0.020(3) 0.021(3) 0.017(3) 0.012(2) 0.008(2) 0.007(2)
O1 0.016(3) 0.017(3) 0.023(3) 0.011(2) 0.007(2) 0.005(2)
O4 0.013(3) 0.020(3) 0.022(3) 0.015(2) 0.005(2) 0.006(2)
O5 0.029(3) 0.016(3) 0.023(3) 0.007(2) 0.008(3) 0.009(3)
O2 0.028(3) 0.016(3) 0.020(3) 0.007(2) 0.010(3) 0.009(3)
N2 0.016(3) 0.018(3) 0.019(3) 0.011(3) 0.001(3) 0.002(3)
N3 0.016(3) 0.022(4) 0.022(3) 0.012(3) 0.006(3) 0.008(3)
C14 0.015(4) 0.017(4) 0.016(3) 0.011(3) 0.008(3) 0.009(3)
N5 0.016(3) 0.021(4) 0.018(3) 0.010(3) 0.006(3) 0.010(3)
C1 0.017(4) 0.012(3) 0.012(3) 0.008(3) 0.006(3) 0.003(3)
N6 0.019(3) 0.017(3) 0.018(3) 0.008(3) 0.005(3) 0.009(3)
C8 0.017(4) 0.013(3) 0.012(3) 0.007(3) 0.004(3) 0.006(3)
C15 0.016(4) 0.020(4) 0.028(4) 0.011(4) 0.003(3) 0.004(3)
C23 0.019(4) 0.018(4) 0.027(4) 0.010(3) 0.003(3) 0.006(3)
C2 0.016(4) 0.014(4) 0.014(3) 0.009(3) 0.006(3) 0.004(3)
N1 0.014(3) 0.018(3) 0.024(4) 0.013(3) 0.006(3) 0.004(3)
C24 0.020(4) 0.019(4) 0.017(4) 0.006(3) 0.008(3) 0.010(3)
C9 0.017(4) 0.014(4) 0.013(3) 0.007(3) 0.006(3) 0.008(3)
C7 0.014(4) 0.015(4) 0.017(4) 0.009(3) 0.007(3) 0.006(3)
N4 0.019(3) 0.015(3) 0.018(3) 0.004(3) 0.005(3) 0.005(3)
C30 0.014(4) 0.024(4) 0.021(4) 0.013(3) 0.006(3) 0.009(3)
C22 0.013(4) 0.022(4) 0.023(4) 0.012(3) 0.006(3) 0.007(3)
C16 0.018(4) 0.018(4) 0.025(4) 0.008(3) 0.007(3) 0.008(3)
C10 0.014(4) 0.017(4) 0.021(4) 0.011(3) 0.007(3) 0.008(3)
C11 0.019(4) 0.021(4) 0.022(4) 0.014(3) 0.005(3) 0.009(3)
C6 0.016(4) 0.018(4) 0.024(4) 0.013(3) 0.006(3) 0.002(3)
C3 0.022(4) 0.017(4) 0.019(4) 0.011(3) 0.006(3) 0.004(3)
C13 0.012(4) 0.018(4) 0.020(4) 0.009(3) 0.005(3) 0.002(3)
C12 0.015(4) 0.027(4) 0.021(4) 0.013(3) 0.003(3) 0.009(3)
C28 0.019(4) 0.025(4) 0.023(4) 0.013(4) 0.010(3) 0.011(4)
C20 0.016(4) 0.023(4) 0.029(5) 0.007(4) 0.009(3) 0.008(3)
C17 0.018(4) 0.022(4) 0.024(4) 0.007(3) 0.006(3) 0.011(3)
C21 0.020(4) 0.021(4) 0.024(4) 0.005(3) 0.006(3) 0.009(4)
C4 0.027(5) 0.020(4) 0.022(4) 0.012(3) 0.003(3) 0.007(4)
C29 0.016(4) 0.025(4) 0.022(4) 0.010(3) 0.008(3) 0.011(3)
C5 0.019(4) 0.027(5) 0.028(5) 0.014(4) 0.002(3) 0.007(4)
C25 0.016(4) 0.023(4) 0.023(4) 0.008(3) 0.009(3) 0.011(3)
C18 0.023(5) 0.022(4) 0.031(5) 0.012(4) 0.011(4) 0.009(4)
C19 0.024(5) 0.021(4) 0.029(5) 0.010(4) 0.013(4) 0.012(4)
C26 0.020(4) 0.021(4) 0.017(4) 0.009(3) 0.007(3) 0.010(3)
C27 0.016(4) 0.028(5) 0.028(4) 0.015(4) 0.011(3) 0.011(4)
O3 0.015(3) 0.018(3) 0.015(3) 0.010(2) 0.006(2) 0.006(2)

loop_
_atom_type_symbol
_atom_type_description
_atom_type_scat_dispersion_real
_atom_type_scat_dispersion_imag
_atom_type_scat_source
C C 0.0033 0.0016 'International Tables Vol C Tables 4.2.6.8 and 6.1.1.4'
H H 0.0000 0.0000 'International Tables Vol C Tables 4.2.6.8 and 6.1.1.4'
N N 0.0061 0.0033 'International Tables Vol C Tables 4.2.6.8 and 6.1.1.4'
O O 0.0106 0.0060 'International Tables Vol C Tables 4.2.6.8 and 6.1.1.4'
S S 0.1246 0.1234 'International Tables Vol C Tables 4.2.6.8 and 6.1.1.4'
Ag Ag -0.8971 1.1015 'International Tables Vol C Tables 4.2.6.8 and 6.1.1.4'

loop_
_geom_angle_atom_site_label_1
_geom_angle_atom_site_label_2
_geom_angle_atom_site_label_3
_geom_angle
_geom_angle_site_symmetry_1
_geom_angle_site_symmetry_3
N6 Ag2 N3 141.5(3) . .
N6 Ag2 N2 121.1(3) . .
N3 Ag2 N2 96.7(3) . .
N6 Ag2 Ag1 110.4(2) . 1_655
N3 Ag2 Ag1 79.9(2) . 1_655
N2 Ag2 Ag1 81.8(2) . 1_655
N4 Ag1 N1 131.4(3) . .
N4 Ag1 N5 131.0(3) . .
N1 Ag1 N5 97.2(3) . .
N4 Ag1 Ag2 110.7(2) . 1_455
N1 Ag1 Ag2 80.7(2) . 1_455
N5 Ag1 Ag2 78.62(19) . 1_455
O2 S1 O3 114.2(4) . .
O2 S1 N1 111.4(4) . .
O3 S1 N1 111.0(4) . .
O2 S1 C1 111.8(4) . .
O3 S1 C1 110.7(4) . .
N1 S1 C1 96.4(4) . .
O5 S2 O6 113.8(4) . .
O5 S2 N2 111.9(4) . .
O6 S2 N2 111.1(4) . .
O5 S2 C8 111.7(4) . .
O6 S2 C8 110.7(4) . .
N2 S2 C8 96.4(4) . .
C14 N2 S2 112.3(6) . .
C14 N2 Ag2 125.9(5) . .
S2 N2 Ag2 121.7(4) . .
C15 N3 Ag2 115.8(6) . .
O4 C14 N2 124.7(7) . .
O4 C14 C9 123.1(7) . .
N2 C14 C9 112.2(7) . .
C23 N5 Ag1 114.4(6) . .
C6 C1 C2 122.7(8) . .
C6 C1 S1 130.0(6) . .
C2 C1 S1 107.2(6) . .
C30 N6 Ag2 121.1(5) . .
C9 C8 C13 122.8(7) . .
C9 C8 S2 107.8(6) . .
C13 C8 S2 129.5(6) . .
N3 C15 C16 111.8(7) . .
N5 C23 C24 111.8(7) . .
C1 C2 C3 120.5(8) . .
C1 C2 C7 111.7(7) . .
C3 C2 C7 127.7(7) . .
C7 N1 S1 113.1(6) . .
C7 N1 Ag1 122.3(5) . .
S1 N1 Ag1 124.3(4) . .
C23 C24 C25 113.0(7) . .
C8 C9 C10 120.9(8) . .
C8 C9 C14 111.3(7) . .
C10 C9 C14 127.7(7) . .
O1 C7 N1 125.0(8) . .
O1 C7 C2 123.4(7) . .
N1 C7 C2 111.5(7) . .
C22 N4 Ag1 121.1(6) . .
N6 C30 C29 113.5(7) . .
N4 C22 C21 112.0(7) . .
C15 C16 C17 112.5(8) . .
C9 C10 C11 117.6(8) . .
C10 C11 C12 121.4(8) . .
C1 C6 C5 116.7(8) . .
C4 C3 C2 117.8(8) . .
C8 C13 C12 116.2(7) . .
C11 C12 C13 121.2(8) . .
C27 C28 C29 113.4(8) . .
C21 C20 C19 109.9(8) . .
C18 C17 C16 115.0(8) . .
C22 C21 C20 114.9(8) . .
C3 C4 C5 121.6(8) . .
C30 C29 C28 112.5(7) . .
C4 C5 C6 120.7(9) . .
C24 C25 C26 112.6(7) . .
C19 C18 C17 111.8(8) . .
C18 C19 C20 114.0(8) . .
C25 C26 C27 112.5(7) . .
C28 C27 C26 113.9(8) . .

loop_
_geom_bond_atom_site_label_1
_geom_bond_atom_site_label_2
_geom_bond_distance
_geom_bond_site_symmetry_2
Ag2 N6 2.202(8) .
Ag2 N3 2.283(7) .
Ag2 N2 2.313(7) .
Ag2 Ag1 3.2070(11) 1_655
Ag1 N4 2.200(8) .
Ag1 N1 2.249(7) .
Ag1 N5 2.314(7) .
Ag1 Ag2 3.2070(11) 1_455
S1 O2 1.437(7) .
S1 O3 1.445(6) .
S1 N1 1.611(7) .
S1 C1 1.759(8) .
S2 O5 1.441(7) .
S2 O6 1.447(6) .
S2 N2 1.615(7) .
S2 C8 1.757(8) .
O1 C7 1.223(10) .
O4 C14 1.227(10) .
N2 C14 1.361(10) .
N3 C15 1.477(12) .
C14 C9 1.501(11) .
N5 C23 1.480(12) .
C1 C6 1.375(12) .
C1 C2 1.386(11) .
N6 C30 1.483(10) .
C8 C9 1.379(11) .
C8 C13 1.391(11) .
C15 C16 1.503(13) .
C23 C24 1.509(13) .
C2 C3 1.387(11) .
C2 C7 1.504(12) .
N1 C7 1.356(10) .
C24 C25 1.524(12) .
C9 C10 1.384(11) .
N4 C22 1.476(11) .
C30 C29 1.511(12) .
C22 C21 1.515(12) .
C16 C17 1.549(12) .
C10 C11 1.389(12) .
C11 C12 1.395(12) .
C6 C5 1.404(12) .
C3 C4 1.381(13) .
C13 C12 1.396(12) .
C28 C27 1.523(12) .
C28 C29 1.531(12) .
C20 C21 1.519(13) .
C20 C19 1.536(13) .
C17 C18 1.532(13) .
C4 C5 1.393(13) .
C25 C26 1.526(12) .
C18 C19 1.518(12) .
C26 C27 1.539(12) .
